data_4037005
loop_
_publ_author_name
'Kundu, Priyanka'
'Mondal, Amrita'
'Chowdhury, Chinmay'

_publ_section_title
;
 A Palladium-Catalyzed Method for the Synthesis of
 2-(\a-Styryl)-2,3-dihydroquinazolin-4-ones and
 3-(\a-Styryl)-3,4-dihydro-1,2,4-benzothiadiazine-1,1-dioxide: Access to
 2-(\a-Styryl)quinazolin-4(3H)-ones and
 3-(\a-Styryl)-1,2,4-benzothiadiazine-1,1-dioxides.
;
_journal_issue 15
_journal_name_full 'The Journal of organic chemistry'
_journal_page_first 6596
_journal_page_last 6608
_journal_paper_doi 10.1021/acs.joc.6b01242
_journal_volume 81
_journal_year 2016
_chemical_formula_moiety 'C25 H24 N2 O6 S2'
_chemical_formula_sum 'C25 H24 N2 O6 S2'
_chemical_formula_weight 512.58
_chemical_melting_point 416.1(10)
_chemical_name_systematic
'Methyl 4-[1-(2-methyl-1,1-dioxido-4-tosyl-3,4-dihydro-2H-benzo[e][1,2,4]thiadiazin-3-yl)vinyl]benzoate'
_space_group_crystal_system monoclinic
_space_group_IT_number 14
_space_group_name_Hall '-P 2ybc'
_space_group_name_H-M_alt 'P 1 21/c 1'
_atom_sites_solution_hydrogens geom
_atom_sites_solution_primary direct
_audit_creation_date 2016-07-01
_audit_creation_method
;
Olex2 1.2
(compiled 2014.09.19 svn.r3010 for OlexSys, GUI svn.r4874)
;
_cell_angle_alpha 90
_cell_angle_beta 100.95(2)
_cell_angle_gamma 90
_cell_formula_units_Z 4
_cell_length_a 12.154(5)
_cell_length_b 22.713(8)
_cell_length_c 8.812(3)
_cell_measurement_reflns_used 8492
_cell_measurement_temperature 293(2)
_cell_measurement_theta_max 25.78
_cell_measurement_theta_min 2.48
_cell_volume 2388.3(15)
_computing_cell_refinement 'SAINT v7.34A (Bruker, 200?)'
_computing_data_collection 'CrystalClear-SM Expert 2.0 r7 (Rigaku, 2011)'
_computing_data_reduction 'SAINT v7.34A (Bruker, 200?)'
_computing_molecular_graphics 'Olex2 (Dolomanov et al., 2009)'
_computing_publication_material 'Olex2 (Dolomanov et al., 2009)'
_computing_structure_refinement 'ShelXL (Sheldrick, 2008)'
_computing_structure_solution 'ShelXT (Sheldrick, 2008)'
_diffrn_ambient_temperature 293.15
_diffrn_detector CCD
_diffrn_detector_area_resol_mean 28.5714
_diffrn_detector_type 'Rigaku Saturn724+'
_diffrn_measured_fraction_theta_full 1.000
_diffrn_measured_fraction_theta_max 0.971
_diffrn_measurement_device 'AFC12 (Right): Kappa 3 circle'
_diffrn_measurement_device_type 'Bruker APEX-II CCD'
_diffrn_measurement_method '\f and \w scans'
_diffrn_measurement_specimen_support 'Mitegen 50um'
_diffrn_radiation_collimation 0.3
_diffrn_radiation_monochromator Confocal
_diffrn_radiation_probe x-ray
_diffrn_radiation_type MoK\a
_diffrn_radiation_wavelength 0.71073
_diffrn_reflns_av_R_equivalents 0.0950
_diffrn_reflns_av_unetI/netI 0.0690
_diffrn_reflns_Laue_measured_fraction_full 1.000
_diffrn_reflns_Laue_measured_fraction_max 0.971
_diffrn_reflns_limit_h_max 15
_diffrn_reflns_limit_h_min -15
_diffrn_reflns_limit_k_max 25
_diffrn_reflns_limit_k_min -29
_diffrn_reflns_limit_l_max 10
_diffrn_reflns_limit_l_min -11
_diffrn_reflns_number 30599
_diffrn_reflns_point_group_measured_fraction_full 1.000
_diffrn_reflns_point_group_measured_fraction_max 0.971
_diffrn_reflns_theta_full 26.000
_diffrn_reflns_theta_max 27.615
_diffrn_reflns_theta_min 1.793
_diffrn_source 'Rotating Anode'
_diffrn_source_current 24.0
_diffrn_source_power 1.2
_diffrn_source_target Mo
_diffrn_source_type 'Rotating Anode'
_diffrn_source_voltage 50.0
_diffrn_standards_number 0
_exptl_absorpt_coefficient_mu 0.268
_exptl_absorpt_correction_T_max 1
_exptl_absorpt_correction_T_min 0.587357
_exptl_absorpt_correction_type multi-scan
_exptl_absorpt_process_details
;
SADABS-2004/1 (Bruker,2004) was used for absorption correction.
R(int) was 0.2220 before and 0.0684 after correction.
The Ratio of minimum to maximum transmission is 0.5874.
The \l/2 correction factor is 0.0015.
;
_exptl_crystal_colour 'clear light brown'
_exptl_crystal_colour_lustre clear
_exptl_crystal_colour_modifier light
_exptl_crystal_colour_primary brown
_exptl_crystal_density_diffrn 1.426
_exptl_crystal_description block
_exptl_crystal_F_000 1072
_exptl_crystal_size_max 0.7
_exptl_crystal_size_mid 0.365
_exptl_crystal_size_min 0.24
_refine_diff_density_max 0.235
_refine_diff_density_min -0.348
_refine_diff_density_rms 0.055
_refine_ls_extinction_method none
_refine_ls_goodness_of_fit_ref 0.941
_refine_ls_hydrogen_treatment constr
_refine_ls_matrix_type full
_refine_ls_number_parameters 319
_refine_ls_number_reflns 5399
_refine_ls_number_restraints 0
_refine_ls_restrained_S_all 0.941
_refine_ls_R_factor_all 0.1002
_refine_ls_R_factor_gt 0.0540
_refine_ls_shift/su_max 0.000
_refine_ls_shift/su_mean 0.000
_refine_ls_structure_factor_coef Fsqd
_refine_ls_weighting_details 'w=1/[\s^2^(Fo^2^)+(0.1000P)^2^] where P=(Fo^2^+2Fc^2^)/3'
_refine_ls_weighting_scheme calc
_refine_ls_wR_factor_gt 0.1442
_refine_ls_wR_factor_ref 0.1713
_reflns_Friedel_coverage 0.000
_reflns_number_gt 3158
_reflns_number_total 5399
_reflns_threshold_expression 'I > 2\s(I)'
_cod_data_source_file 23g-new.cif
_cod_data_source_block data
_cod_depositor_comments
;
The following automatic conversions were performed:

data item '_chemical_melting_point' value '142-144 degree centigrade'
was changed to '416.1(10)' -- it was converted from degrees
Celsius(C) to Kelvins(K), the average value was taken and precision
was estimated.

Automatic conversion script
Id: cif_fix_values 6909 2019-04-08 15:41:33Z antanas 
;
_cod_original_cell_volume 2388.2(15)
_cod_database_code 4037005
_shelx_space_group_comment
;
The symmetry employed for this shelxl refinement is uniquely defined
by the following loop, which should always be used as a source of
symmetry information in preference to the above space-group names.
They are only intended as comments.
;
_olex2_refinement_description
;
1. Fixed Uiso
 At 1.2 times of:
  All C(H) groups, All C(H,H) groups
 At 1.5 times of:
  All C(H,H,H) groups
2.a Ternary CH refined with riding coordinates:
 C1(H00I)
2.b Aromatic/amide H refined with riding coordinates:
 C3(H3), C4(H4), C5(H5), C6(H6), C10(H10), C11(H11), C13(H13), C14(H14),
 C19(H19), C20(H20), C22(H22), C23(H23)
2.c X=CH2 refined with riding coordinates:
 C17(H17A,H17B)
2.d Idealised Me refined as rotating group:
 C16(H16A,H16B,H16C), C24(H24A,H24B,H24C), C25(H25A,H25B,H25C)
;
_shelx_shelxl_version_number 2014/7
_olex2_submission_special_instructions 'No special instructions were received'

loop_
_space_group_symop_operation_xyz
'x, y, z'
'-x, y+1/2, -z+1/2'
'-x, -y, -z'
'x, -y-1/2, z-1/2'

loop_
_atom_site_label
_atom_site_type_symbol
_atom_site_fract_x
_atom_site_fract_y
_atom_site_fract_z
_atom_site_U_iso_or_equiv
_atom_site_adp_type
_atom_site_occupancy
_atom_site_site_symmetry_order
_atom_site_calc_flag
_atom_site_refinement_flags_posn
S1 S 0.68210(7) 0.52871(3) 0.80304(9) 0.0580(3) Uani 1 1 d .
S2 S 0.48816(6) 0.67780(3) 0.66327(7) 0.0478(2) Uani 1 1 d .
O1 O 0.7505(2) 0.48268(9) 0.8722(3) 0.0869(8) Uani 1 1 d .
O2 O 0.6012(2) 0.51824(9) 0.6651(2) 0.0678(6) Uani 1 1 d .
O3 O 1.0593(2) 0.63009(13) 0.1369(3) 0.0879(8) Uani 1 1 d .
O4 O 1.17942(18) 0.68050(10) 0.3086(2) 0.0678(6) Uani 1 1 d .
O5 O 0.50556(19) 0.67706(9) 0.5079(2) 0.0631(6) Uani 1 1 d .
O6 O 0.47237(19) 0.73204(8) 0.7327(2) 0.0623(6) Uani 1 1 d .
N1 N 0.60014(19) 0.64576(9) 0.7655(2) 0.0429(5) Uani 1 1 d .
N2 N 0.7613(2) 0.58243(9) 0.7631(2) 0.0502(6) Uani 1 1 d .
C00I C 0.6925(2) 0.63018(11) 0.6843(3) 0.0427(6) Uani 1 1 d .
H00I H 0.6583 0.6159 0.5811 0.051 Uiso 1 1 calc R
C2 C 0.6212(2) 0.56360(11) 0.9427(3) 0.0451(6) Uani 1 1 d .
C3 C 0.6142(3) 0.53834(13) 1.0829(3) 0.0542(7) Uani 1 1 d .
H3 H 0.6357 0.4994 1.1028 0.065 Uiso 1 1 calc R
C4 C 0.5753(3) 0.57096(14) 1.1927(3) 0.0566(8) Uani 1 1 d .
H4 H 0.5679 0.5539 1.2862 0.068 Uiso 1 1 calc R
C5 C 0.5478(2) 0.62844(14) 1.1638(3) 0.0523(7) Uani 1 1 d .
H5 H 0.5215 0.6505 1.2383 0.063 Uiso 1 1 calc R
C6 C 0.5581(2) 0.65465(12) 1.0261(3) 0.0465(6) Uani 1 1 d .
H6 H 0.5415 0.6944 1.0098 0.056 Uiso 1 1 calc R
C7 C 0.5931(2) 0.62176(11) 0.9128(3) 0.0382(6) Uani 1 1 d .
C8 C 0.7657(2) 0.68136(12) 0.6633(3) 0.0489(7) Uani 1 1 d .
C9 C 0.8492(2) 0.67226(11) 0.5642(3) 0.0461(6) Uani 1 1 d .
C10 C 0.8289(2) 0.63558(12) 0.4365(3) 0.0460(6) Uani 1 1 d .
H10 H 0.7629 0.6139 0.4154 0.055 Uiso 1 1 calc R
C11 C 0.9054(2) 0.63083(12) 0.3405(3) 0.0491(7) Uani 1 1 d .
H11 H 0.8891 0.6067 0.2539 0.059 Uiso 1 1 calc R
C12 C 1.0047(2) 0.66063(12) 0.3691(3) 0.0463(6) Uani 1 1 d .
C13 C 1.0270(3) 0.69528(14) 0.4979(3) 0.0633(8) Uani 1 1 d .
H13 H 1.0949 0.7153 0.5210 0.076 Uiso 1 1 calc R
C14 C 0.9512(3) 0.70106(15) 0.5934(4) 0.0666(9) Uani 1 1 d .
H14 H 0.9687 0.7250 0.6803 0.080 Uiso 1 1 calc R
C15 C 1.0821(2) 0.65459(13) 0.2585(3) 0.0524(7) Uani 1 1 d .
C16 C 1.2601(3) 0.67476(17) 0.2113(4) 0.0766(10) Uani 1 1 d .
H16A H 1.2339 0.6949 0.1155 0.115 Uiso 1 1 calc GR
H16B H 1.2710 0.6338 0.1913 0.115 Uiso 1 1 calc GR
H16C H 1.3299 0.6917 0.2617 0.115 Uiso 1 1 calc GR
C17 C 0.7541(3) 0.73195(14) 0.7292(4) 0.0749(10) Uani 1 1 d .
H17A H 0.7994 0.7636 0.7142 0.090 Uiso 1 1 calc R
H17B H 0.7006 0.7363 0.7911 0.090 Uiso 1 1 calc R
C18 C 0.3739(2) 0.63382(11) 0.6790(3) 0.0451(6) Uani 1 1 d .
C19 C 0.3072(3) 0.64777(13) 0.7840(3) 0.0556(7) Uani 1 1 d .
H19 H 0.3251 0.6799 0.8494 0.067 Uiso 1 1 calc R
C20 C 0.2141(3) 0.61442(14) 0.7923(3) 0.0613(8) Uani 1 1 d .
H20 H 0.1704 0.6236 0.8650 0.074 Uiso 1 1 calc R
C21 C 0.1853(3) 0.56769(13) 0.6941(3) 0.0579(8) Uani 1 1 d .
C22 C 0.2530(3) 0.55426(14) 0.5904(3) 0.0622(8) Uani 1 1 d .
H22 H 0.2342 0.5227 0.5233 0.075 Uiso 1 1 calc R
C23 C 0.3477(3) 0.58623(13) 0.5834(3) 0.0554(7) Uani 1 1 d .
H23 H 0.3936 0.5757 0.5145 0.067 Uiso 1 1 calc R
C24 C 0.0825(3) 0.53309(16) 0.7023(5) 0.0846(11) Uani 1 1 d .
H24A H 0.0870 0.5183 0.8054 0.127 Uiso 1 1 calc GR
H24B H 0.0765 0.5007 0.6312 0.127 Uiso 1 1 calc GR
H24C H 0.0178 0.5579 0.6758 0.127 Uiso 1 1 calc GR
C25 C 0.8533(3) 0.59856(16) 0.8912(3) 0.0707(9) Uani 1 1 d .
H25A H 0.8236 0.6205 0.9674 0.106 Uiso 1 1 calc GR
H25B H 0.9072 0.6222 0.8520 0.106 Uiso 1 1 calc GR
H25C H 0.8889 0.5635 0.9374 0.106 Uiso 1 1 calc GR

loop_
_atom_site_aniso_label
_atom_site_aniso_U_11
_atom_site_aniso_U_22
_atom_site_aniso_U_33
_atom_site_aniso_U_23
_atom_site_aniso_U_13
_atom_site_aniso_U_12
S1 0.0767(6) 0.0415(4) 0.0621(5) -0.0031(3) 0.0293(4) 0.0059(4)
S2 0.0559(5) 0.0476(4) 0.0416(4) 0.0046(3) 0.0137(3) 0.0075(3)
O1 0.116(2) 0.0545(13) 0.1014(18) 0.0191(12) 0.0489(16) 0.0349(14)
O2 0.0971(18) 0.0541(12) 0.0568(12) -0.0183(10) 0.0261(11) -0.0167(12)
O3 0.0556(15) 0.139(2) 0.0743(15) -0.0356(15) 0.0244(12) -0.0174(14)
O4 0.0505(14) 0.0863(16) 0.0713(13) -0.0096(11) 0.0233(11) -0.0132(11)
O5 0.0687(14) 0.0838(15) 0.0386(9) 0.0139(10) 0.0149(9) 0.0068(11)
O6 0.0737(15) 0.0394(11) 0.0758(13) 0.0029(10) 0.0190(11) 0.0099(10)
N1 0.0505(14) 0.0443(12) 0.0369(10) 0.0002(9) 0.0159(9) 0.0051(10)
N2 0.0553(15) 0.0472(13) 0.0517(12) -0.0018(10) 0.0194(11) 0.0050(11)
C00I 0.0465(16) 0.0451(14) 0.0385(12) -0.0024(11) 0.0131(11) 0.0005(12)
C2 0.0491(16) 0.0452(14) 0.0427(13) -0.0009(12) 0.0133(11) -0.0009(12)
C3 0.0558(19) 0.0528(17) 0.0541(15) 0.0109(14) 0.0109(13) -0.0037(14)
C4 0.0579(19) 0.076(2) 0.0381(13) 0.0047(14) 0.0152(12) -0.0099(16)
C5 0.0494(18) 0.071(2) 0.0394(13) -0.0086(14) 0.0163(12) -0.0037(15)
C6 0.0493(17) 0.0521(15) 0.0388(13) -0.0062(12) 0.0098(11) 0.0032(13)
C7 0.0381(15) 0.0428(13) 0.0345(11) -0.0019(11) 0.0092(10) -0.0030(11)
C8 0.0536(18) 0.0476(16) 0.0466(14) -0.0082(13) 0.0125(12) -0.0078(13)
C9 0.0493(17) 0.0455(15) 0.0443(13) 0.0004(12) 0.0107(12) -0.0059(13)
C10 0.0428(16) 0.0480(15) 0.0488(14) -0.0023(12) 0.0126(12) -0.0086(12)
C11 0.0491(18) 0.0523(16) 0.0467(14) -0.0030(12) 0.0114(12) -0.0050(13)
C12 0.0423(16) 0.0506(15) 0.0467(14) 0.0047(12) 0.0100(12) -0.0009(13)
C13 0.0506(19) 0.076(2) 0.0642(18) -0.0134(17) 0.0127(15) -0.0207(16)
C14 0.067(2) 0.076(2) 0.0602(17) -0.0250(16) 0.0201(16) -0.0273(18)
C15 0.0428(18) 0.0611(18) 0.0529(16) 0.0022(15) 0.0081(13) 0.0011(14)
C16 0.047(2) 0.099(3) 0.092(2) -0.008(2) 0.0323(18) -0.0080(18)
C17 0.077(2) 0.060(2) 0.097(2) -0.0295(18) 0.041(2) -0.0214(18)
C18 0.0489(17) 0.0479(15) 0.0384(12) -0.0020(12) 0.0080(11) 0.0105(13)
C19 0.0556(19) 0.0638(18) 0.0490(15) -0.0131(14) 0.0143(13) 0.0029(15)
C20 0.056(2) 0.074(2) 0.0573(17) -0.0067(16) 0.0188(15) 0.0041(17)
C21 0.0537(19) 0.0550(17) 0.0632(18) 0.0044(15) 0.0062(14) 0.0041(15)
C22 0.068(2) 0.0548(18) 0.0625(18) -0.0106(15) 0.0102(16) 0.0026(16)
C23 0.063(2) 0.0555(17) 0.0505(15) -0.0066(14) 0.0171(14) 0.0079(15)
C24 0.073(3) 0.078(2) 0.105(3) -0.002(2) 0.022(2) -0.013(2)
C25 0.051(2) 0.096(3) 0.0637(18) 0.0082(18) 0.0072(15) 0.0056(18)

loop_
_atom_type_symbol
_atom_type_description
_atom_type_scat_dispersion_real
_atom_type_scat_dispersion_imag
_atom_type_scat_source
C C 0.0033 0.0016 'International Tables Vol C Tables 4.2.6.8 and 6.1.1.4'
H H 0.0000 0.0000 'International Tables Vol C Tables 4.2.6.8 and 6.1.1.4'
N N 0.0061 0.0033 'International Tables Vol C Tables 4.2.6.8 and 6.1.1.4'
O O 0.0106 0.0060 'International Tables Vol C Tables 4.2.6.8 and 6.1.1.4'
S S 0.1246 0.1234 'International Tables Vol C Tables 4.2.6.8 and 6.1.1.4'

loop_
_geom_angle_atom_site_label_1
_geom_angle_atom_site_label_2
_geom_angle_atom_site_label_3
_geom_angle
O1 S1 O2 120.05(15)
O1 S1 N2 109.02(15)
O1 S1 C2 109.20(14)
O2 S1 N2 106.20(12)
O2 S1 C2 111.10(14)
N2 S1 C2 99.18(12)
O5 S2 N1 105.16(12)
O5 S2 C18 109.68(13)
O6 S2 O5 119.10(12)
O6 S2 N1 108.40(12)
O6 S2 C18 106.99(13)
N1 S2 C18 106.93(12)
C15 O4 C16 115.7(2)
C00I N1 S2 117.54(16)
C7 N1 S2 118.65(18)
C7 N1 C00I 122.0(2)
C00I N2 S1 110.43(18)
C00I N2 C25 117.5(2)
C25 N2 S1 114.3(2)
N1 C00I H00I 107.4
N1 C00I C8 113.3(2)
N2 C00I N1 111.38(19)
N2 C00I H00I 107.4
N2 C00I C8 109.6(2)
C8 C00I H00I 107.4
C3 C2 S1 123.4(2)
C7 C2 S1 115.09(18)
C7 C2 C3 121.0(2)
C2 C3 H3 120.2
C4 C3 C2 119.7(3)
C4 C3 H3 120.2
C3 C4 H4 120.3
C5 C4 C3 119.4(3)
C5 C4 H4 120.3
C4 C5 H5 119.3
C4 C5 C6 121.3(3)
C6 C5 H5 119.3
C5 C6 H6 120.1
C7 C6 C5 119.7(3)
C7 C6 H6 120.1
C2 C7 N1 119.0(2)
C2 C7 C6 118.7(2)
C6 C7 N1 122.2(2)
C9 C8 C00I 117.2(2)
C17 C8 C00I 120.7(3)
C17 C8 C9 122.1(3)
C10 C9 C8 122.0(2)
C14 C9 C8 121.2(2)
C14 C9 C10 116.8(3)
C9 C10 H10 119.6
C11 C10 C9 120.7(3)
C11 C10 H10 119.6
C10 C11 H11 119.2
C12 C11 C10 121.7(3)
C12 C11 H11 119.2
C11 C12 C13 117.9(3)
C11 C12 C15 118.8(2)
C13 C12 C15 123.3(3)
C12 C13 H13 119.4
C12 C13 C14 121.1(3)
C14 C13 H13 119.4
C9 C14 H14 119.2
C13 C14 C9 121.7(3)
C13 C14 H14 119.2
O3 C15 O4 123.3(3)
O3 C15 C12 124.4(3)
O4 C15 C12 112.2(2)
O4 C16 H16A 109.5
O4 C16 H16B 109.5
O4 C16 H16C 109.5
H16A C16 H16B 109.5
H16A C16 H16C 109.5
H16B C16 H16C 109.5
C8 C17 H17A 120.0
C8 C17 H17B 120.0
H17A C17 H17B 120.0
C19 C18 S2 120.2(2)
C23 C18 S2 120.0(2)
C23 C18 C19 119.7(3)
C18 C19 H19 119.9
C20 C19 C18 120.3(3)
C20 C19 H19 119.9
C19 C20 H20 119.8
C21 C20 C19 120.4(3)
C21 C20 H20 119.8
C20 C21 C22 118.5(3)
C20 C21 C24 119.6(3)
C22 C21 C24 121.9(3)
C21 C22 H22 119.2
C23 C22 C21 121.7(3)
C23 C22 H22 119.2
C18 C23 C22 119.3(3)
C18 C23 H23 120.4
C22 C23 H23 120.4
C21 C24 H24A 109.5
C21 C24 H24B 109.5
C21 C24 H24C 109.5
H24A C24 H24B 109.5
H24A C24 H24C 109.5
H24B C24 H24C 109.5
N2 C25 H25A 109.5
N2 C25 H25B 109.5
N2 C25 H25C 109.5
H25A C25 H25B 109.5
H25A C25 H25C 109.5
H25B C25 H25C 109.5

loop_
_geom_bond_atom_site_label_1
_geom_bond_atom_site_label_2
_geom_bond_distance
S1 O1 1.401(2)
S1 O2 1.431(2)
S1 N2 1.634(2)
S1 C2 1.743(3)
S2 O5 1.4246(19)
S2 O6 1.405(2)
S2 N1 1.651(2)
S2 C18 1.737(3)
O3 C15 1.192(3)
O4 C15 1.320(4)
O4 C16 1.426(4)
N1 C00I 1.484(3)
N1 C7 1.425(3)
N2 C00I 1.462(3)
N2 C25 1.476(4)
C00I H00I 0.9800
C00I C8 1.497(4)
C2 C3 1.379(4)
C2 C7 1.377(3)
C3 H3 0.9300
C3 C4 1.372(4)
C4 H4 0.9300
C4 C5 1.360(4)
C5 H5 0.9300
C5 C6 1.378(4)
C6 H6 0.9300
C6 C7 1.377(3)
C8 C9 1.474(4)
C8 C17 1.307(4)
C9 C10 1.384(4)
C9 C14 1.382(4)
C10 H10 0.9300
C10 C11 1.374(4)
C11 H11 0.9300
C11 C12 1.365(4)
C12 C13 1.365(4)
C12 C15 1.484(4)
C13 H13 0.9300
C13 C14 1.367(4)
C14 H14 0.9300
C16 H16A 0.9600
C16 H16B 0.9600
C16 H16C 0.9600
C17 H17A 0.9300
C17 H17B 0.9300
C18 C19 1.378(4)
C18 C23 1.370(4)
C19 H19 0.9300
C19 C20 1.375(4)
C20 H20 0.9300
C20 C21 1.372(4)
C21 C22 1.376(4)
C21 C24 1.489(5)
C22 H22 0.9300
C22 C23 1.372(4)
C23 H23 0.9300
C24 H24A 0.9600
C24 H24B 0.9600
C24 H24C 0.9600
C25 H25A 0.9600
C25 H25B 0.9600
C25 H25C 0.9600

loop_
_geom_torsion_atom_site_label_1
_geom_torsion_atom_site_label_2
_geom_torsion_atom_site_label_3
_geom_torsion_atom_site_label_4
_geom_torsion
S1 N2 C00I N1 48.0(2)
S1 N2 C00I C8 174.22(17)
S1 C2 C3 C4 173.4(2)
S1 C2 C7 N1 8.9(3)
S1 C2 C7 C6 -171.7(2)
S2 N1 C00I N2 -156.16(17)
S2 N1 C00I C8 79.7(2)
S2 N1 C7 C2 125.2(2)
S2 N1 C7 C6 -54.1(3)
S2 C18 C19 C20 177.4(2)
S2 C18 C23 C22 -175.7(2)
O1 S1 N2 C00I 177.41(17)
O1 S1 N2 C25 -47.5(2)
O1 S1 C2 C3 -18.4(3)
O1 S1 C2 C7 153.4(2)
O2 S1 N2 C00I 46.75(19)
O2 S1 N2 C25 -178.1(2)
O2 S1 C2 C3 116.2(3)
O2 S1 C2 C7 -72.0(2)
O5 S2 N1 C00I 5.9(2)
O5 S2 N1 C7 -159.02(19)
O5 S2 C18 C19 -148.2(2)
O5 S2 C18 C23 29.5(3)
O6 S2 N1 C00I -122.46(19)
O6 S2 N1 C7 72.6(2)
O6 S2 C18 C19 -17.8(3)
O6 S2 C18 C23 160.0(2)
N1 S2 C18 C19 98.2(2)
N1 S2 C18 C23 -84.0(2)
N1 C00I C8 C9 -171.2(2)
N1 C00I C8 C17 7.9(4)
N2 S1 C2 C3 -132.3(2)
N2 S1 C2 C7 39.4(2)
N2 C00I C8 C9 63.7(3)
N2 C00I C8 C17 -117.2(3)
C00I N1 C7 C2 -39.0(3)
C00I N1 C7 C6 141.6(3)
C00I C8 C9 C10 33.8(4)
C00I C8 C9 C14 -147.4(3)
C2 S1 N2 C00I -68.50(18)
C2 S1 N2 C25 66.6(2)
C2 C3 C4 C5 -2.2(4)
C3 C2 C7 N1 -179.1(3)
C3 C2 C7 C6 0.3(4)
C3 C4 C5 C6 0.0(4)
C4 C5 C6 C7 2.3(4)
C5 C6 C7 N1 176.9(2)
C5 C6 C7 C2 -2.4(4)
C7 N1 C00I N2 8.3(3)
C7 N1 C00I C8 -115.9(3)
C7 C2 C3 C4 2.1(4)
C8 C9 C10 C11 175.8(3)
C8 C9 C14 C13 -176.6(3)
C9 C10 C11 C12 1.7(4)
C10 C9 C14 C13 2.2(5)
C10 C11 C12 C13 0.6(4)
C10 C11 C12 C15 -178.5(3)
C11 C12 C13 C14 -1.5(5)
C11 C12 C15 O3 8.0(5)
C11 C12 C15 O4 -173.2(2)
C12 C13 C14 C9 0.0(5)
C13 C12 C15 O3 -171.1(3)
C13 C12 C15 O4 7.7(4)
C14 C9 C10 C11 -3.0(4)
C15 C12 C13 C14 177.6(3)
C16 O4 C15 O3 -3.4(5)
C16 O4 C15 C12 177.7(3)
C17 C8 C9 C10 -145.4(3)
C17 C8 C9 C14 33.4(4)
C18 S2 N1 C00I 122.51(19)
C18 S2 N1 C7 -42.4(2)
C18 C19 C20 C21 -1.4(4)
C19 C18 C23 C22 2.1(4)
C19 C20 C21 C22 1.6(4)
C19 C20 C21 C24 -178.4(3)
C20 C21 C22 C23 0.1(5)
C21 C22 C23 C18 -1.9(5)
C23 C18 C19 C20 -0.4(4)
C24 C21 C22 C23 -179.9(3)
C25 N2 C00I N1 -85.6(3)
C25 N2 C00I C8 40.7(3)
